data_7219036
loop_
_publ_author_name
'Kumar, Anup'
'Chhatwal, Megha'
'Gupta, Rinkoo Devi'
'Awasthi, Satish Kumar'

_publ_section_title
;
 Chemically-driven &#x201C;molecular logic circuit&#x201D; based on osmium
 chromophore with resettable multiple readout
;
_journal_name_full 'RSC Adv.'
_journal_paper_doi 10.1039/C4RA14269A
_journal_year 2014
_chemical_formula_moiety 'C31 H22 N8 O2 Os, 5(O)'
_chemical_formula_sum 'C31 H22 N8 O7 Os'
_chemical_formula_weight 808.77
_chemical_name_systematic
; 
 ? 
;
_space_group_IT_number 14
_symmetry_cell_setting monoclinic
_symmetry_space_group_name_Hall '-P 2ybc'
_symmetry_space_group_name_H-M 'P 1 21/c 1'
_atom_sites_solution_hydrogens geom
_atom_sites_solution_primary direct
_atom_sites_solution_secondary difmap
_audit_creation_method SHELXL-97
_audit_update_record
;
2014-04-07 deposited with the CCDC.
2014-12-05 downloaded from the CCDC.
;
_cell_angle_alpha 90.00
_cell_angle_beta 93.470(2)
_cell_angle_gamma 90.00
_cell_formula_units_Z 4
_cell_length_a 9.5534(2)
_cell_length_b 25.7853(5)
_cell_length_c 12.6272(3)
_cell_measurement_temperature 150(2)
_cell_measurement_theta_max 25.00
_cell_measurement_theta_min 2.90
_cell_volume 3104.85(12)
_computing_structure_refinement 'SHELXL-97 (Sheldrick, 1997)'
_computing_structure_solution 'SHELXS-97 (Sheldrick, 1990)'
_diffrn_ambient_temperature 150(2)
_diffrn_measured_fraction_theta_full 0.999
_diffrn_measured_fraction_theta_max 0.999
_diffrn_measurement_device_type 'Xcalibur Sapphire3'
_diffrn_measurement_method '\w scans'
_diffrn_radiation_monochromator graphite
_diffrn_radiation_source 'fine-focus sealed tube'
_diffrn_radiation_type MoK\a
_diffrn_radiation_wavelength 0.71073
_diffrn_reflns_av_R_equivalents 0.0264
_diffrn_reflns_av_sigmaI/netI 0.0149
_diffrn_reflns_limit_h_max 11
_diffrn_reflns_limit_h_min -11
_diffrn_reflns_limit_k_max 30
_diffrn_reflns_limit_k_min -30
_diffrn_reflns_limit_l_max 15
_diffrn_reflns_limit_l_min -15
_diffrn_reflns_number 40852
_diffrn_reflns_theta_full 25.00
_diffrn_reflns_theta_max 25.00
_diffrn_reflns_theta_min 2.87
_exptl_absorpt_coefficient_mu 4.168
_exptl_absorpt_correction_T_max 0.5930
_exptl_absorpt_correction_T_min 0.5048
_exptl_absorpt_correction_type multi-scan
_exptl_absorpt_process_details sadabs
_exptl_crystal_density_diffrn 1.730
_exptl_crystal_density_method 'not measured'
_exptl_crystal_F_000 1584
_exptl_crystal_size_max 0.19
_exptl_crystal_size_mid 0.17
_exptl_crystal_size_min 0.14
_refine_diff_density_max 1.212
_refine_diff_density_min -1.420
_refine_diff_density_rms 0.094
_refine_ls_extinction_method none
_refine_ls_goodness_of_fit_ref 0.981
_refine_ls_hydrogen_treatment mixed
_refine_ls_matrix_type full
_refine_ls_number_parameters 439
_refine_ls_number_reflns 5464
_refine_ls_number_restraints 0
_refine_ls_restrained_S_all 0.981
_refine_ls_R_factor_all 0.0306
_refine_ls_R_factor_gt 0.0298
_refine_ls_shift/su_max 0.003
_refine_ls_shift/su_mean 0.000
_refine_ls_structure_factor_coef Fsqd
_refine_ls_weighting_details 'calc w=1/[\s^2^(Fo^2^)+(0.0254P)^2^+21.5230P] where P=(Fo^2^+2Fc^2^)/3'
_refine_ls_weighting_scheme calc
_refine_ls_wR_factor_gt 0.0692
_refine_ls_wR_factor_ref 0.0697
_reflns_number_gt 5338
_reflns_number_total 5464
_reflns_threshold_expression >2sigma(I)
_cod_data_source_file c4ra14269a2.cif
_cod_data_source_block shelxl
_cod_original_sg_symbol_H-M 'P 21/c'
_cod_database_code 7219036

loop_
_symmetry_equiv_pos_as_xyz
'x, y, z'
'-x, y+1/2, -z+1/2'
'-x, -y, -z'
'x, -y-1/2, z-1/2'

loop_
_atom_site_label
_atom_site_type_symbol
_atom_site_fract_x
_atom_site_fract_y
_atom_site_fract_z
_atom_site_U_iso_or_equiv
_atom_site_adp_type
_atom_site_occupancy
_atom_site_symmetry_multiplicity
_atom_site_calc_flag
_atom_site_refinement_flags
_atom_site_disorder_assembly
_atom_site_disorder_group
C1 C -0.0345(5) 0.35829(18) 0.6383(4) 0.0235(10) Uani 1 1 d . . .
C2 C 0.0125(5) 0.38848(16) 0.7938(4) 0.0202(9) Uani 1 1 d . . .
C3 C -0.0119(5) 0.40798(17) 0.8994(4) 0.0204(9) Uani 1 1 d . . .
C4 C -0.1089(5) 0.43243(18) 1.0406(4) 0.0240(10) Uani 1 1 d . . .
C5 C -0.2023(5) 0.44500(19) 1.1177(4) 0.0286(11) Uani 1 1 d . . .
H5 H -0.2997 0.4378 1.1079 0.034 Uiso 1 1 calc R . .
C6 C -0.1457(6) 0.46855(19) 1.2092(4) 0.0302(11) Uani 1 1 d . . .
H6 H -0.2067 0.4785 1.2624 0.036 Uiso 1 1 calc R . .
C7 C -0.0030(5) 0.47815(18) 1.2262(4) 0.0280(11) Uani 1 1 d . . .
H7 H 0.0311 0.4935 1.2910 0.034 Uiso 1 1 calc R . .
C8 C 0.0909(5) 0.46574(18) 1.1504(4) 0.0267(10) Uani 1 1 d . . .
H8 H 0.1885 0.4725 1.1613 0.032 Uiso 1 1 calc R . .
C9 C 0.0343(5) 0.44280(17) 1.0572(3) 0.0211(9) Uani 1 1 d . . .
C10 C 0.1382(5) 0.38498(17) 0.7426(4) 0.0220(9) Uani 1 1 d . . .
C11 C 0.2882(5) 0.39330(18) 0.7690(4) 0.0240(10) Uani 1 1 d . . .
C12 C 0.3466(5) 0.25846(19) 0.6687(4) 0.0290(11) Uani 1 1 d . . .
H12 H 0.3904 0.2804 0.7213 0.035 Uiso 1 1 calc R . .
C13 C 0.3557(6) 0.2052(2) 0.6816(4) 0.0370(13) Uani 1 1 d . . .
H13 H 0.4062 0.1911 0.7421 0.044 Uiso 1 1 calc R . .
C14 C 0.2919(7) 0.1727(2) 0.6070(5) 0.0445(14) Uani 1 1 d . . .
H14 H 0.2985 0.1361 0.6146 0.053 Uiso 1 1 calc R . .
C15 C 0.2184(7) 0.1944(2) 0.5213(5) 0.0414(13) Uani 1 1 d . . .
H15 H 0.1725 0.1727 0.4693 0.050 Uiso 1 1 calc R . .
C16 C 0.2110(5) 0.24803(18) 0.5103(4) 0.0280(11) Uani 1 1 d . . .
C17 C 0.1392(5) 0.27475(18) 0.4212(4) 0.0274(10) Uani 1 1 d . . .
C18 C 0.0568(6) 0.2507(2) 0.3406(4) 0.0360(12) Uani 1 1 d . . .
H18 H 0.0439 0.2142 0.3419 0.043 Uiso 1 1 calc R . .
C19 C -0.0060(6) 0.2794(2) 0.2593(4) 0.0392(13) Uani 1 1 d . . .
H19 H -0.0634 0.2633 0.2048 0.047 Uiso 1 1 calc R . .
C20 C 0.0164(6) 0.3326(2) 0.2587(4) 0.0327(11) Uani 1 1 d . . .
H20 H -0.0238 0.3534 0.2027 0.039 Uiso 1 1 calc R . .
C21 C 0.0980(5) 0.35491(19) 0.3406(4) 0.0264(10) Uani 1 1 d . . .
H21 H 0.1117 0.3914 0.3397 0.032 Uiso 1 1 calc R . .
C22 C 0.5356(5) 0.3183(2) 0.4520(4) 0.0305(11) Uani 1 1 d . . .
H22 H 0.5255 0.2884 0.4948 0.037 Uiso 1 1 calc R . .
C23 C 0.6424(6) 0.3195(2) 0.3834(5) 0.0389(13) Uani 1 1 d . . .
H23 H 0.7061 0.2913 0.3809 0.047 Uiso 1 1 calc R . .
C24 C 0.6562(6) 0.3621(2) 0.3183(5) 0.0436(14) Uani 1 1 d . . .
H24 H 0.7262 0.3630 0.2681 0.052 Uiso 1 1 calc R . .
C25 C 0.5663(6) 0.4032(2) 0.3280(4) 0.0373(13) Uani 1 1 d . . .
H25 H 0.5747 0.4330 0.2846 0.045 Uiso 1 1 calc R . .
C26 C 0.4634(5) 0.40135(19) 0.4007(4) 0.0263(10) Uani 1 1 d . . .
C27 C 0.3707(5) 0.44456(18) 0.4234(4) 0.0269(10) Uani 1 1 d . . .
C28 C 0.3799(6) 0.4941(2) 0.3805(5) 0.0364(12) Uani 1 1 d . . .
H28 H 0.4450 0.5010 0.3283 0.044 Uiso 1 1 calc R . .
C29 C 0.2936(6) 0.5333(2) 0.4144(5) 0.0392(13) Uani 1 1 d . . .
H29 H 0.2990 0.5674 0.3862 0.047 Uiso 1 1 calc R . .
C30 C 0.1998(6) 0.52177(19) 0.4900(4) 0.0329(12) Uani 1 1 d . . .
H30 H 0.1412 0.5482 0.5155 0.039 Uiso 1 1 calc R . .
C31 C 0.1913(5) 0.47193(18) 0.5284(4) 0.0269(10) Uani 1 1 d . . .
H31 H 0.1251 0.4646 0.5795 0.032 Uiso 1 1 calc R . .
O7 O 0.6335(4) 0.33039(16) 0.7330(4) 0.0466(10) Uani 1 1 d . . .
N1 N 0.1032(4) 0.36583(14) 0.6420(3) 0.0204(8) Uani 1 1 d . . .
N2 N -0.0947(4) 0.37185(15) 0.7276(3) 0.0240(8) Uani 1 1 d . . .
N3 N 0.0930(4) 0.42677(14) 0.9655(3) 0.0215(8) Uani 1 1 d . . .
H3 H 0.1823 0.4285 0.9524 0.026 Uiso 1 1 calc R . .
N4 N -0.1356(4) 0.40996(15) 0.9412(3) 0.0244(8) Uani 1 1 d . . .
N5 N 0.2767(4) 0.28030(14) 0.5830(3) 0.0212(8) Uani 1 1 d . . .
N6 N 0.1588(4) 0.32745(14) 0.4213(3) 0.0219(8) Uani 1 1 d . . .
N7 N 0.2740(4) 0.43292(14) 0.4961(3) 0.0216(8) Uani 1 1 d . . .
N8 N 0.4449(4) 0.35783(15) 0.4605(3) 0.0241(8) Uani 1 1 d . . .
O1 O 0.3687(3) 0.38299(13) 0.6932(3) 0.0264(7) Uani 1 1 d . . .
O2 O 0.3347(3) 0.40846(15) 0.8582(3) 0.0342(8) Uani 1 1 d . . .
O3 O 0.4227(5) 0.05213(17) 0.5799(4) 0.0527(11) Uani 1 1 d . . .
O4 O 0.3988(4) 0.54905(16) 0.1421(4) 0.0575(12) Uani 1 1 d . . .
O5A O 0.5355(11) 0.1921(4) 0.4361(9) 0.055(4) Uani 0.466(17) 1 d P A 1
O5B O 0.678(2) 0.1859(6) 0.4493(11) 0.155(10) Uani 0.534(17) 1 d P A 2
O6 O -0.2728(10) 0.2618(4) 0.1151(9) 0.187(5) Uani 1 1 d . . .
Os1 Os 0.270749(18) 0.357691(6) 0.547504(13) 0.01895(7) Uani 1 1 d . . .
H1 H -0.082(5) 0.3444(18) 0.574(4) 0.016(11) Uiso 1 1 d . . .

loop_
_atom_site_aniso_label
_atom_site_aniso_U_11
_atom_site_aniso_U_22
_atom_site_aniso_U_33
_atom_site_aniso_U_23
_atom_site_aniso_U_13
_atom_site_aniso_U_12
C1 0.023(2) 0.025(2) 0.023(2) -0.0024(19) -0.0010(19) -0.0006(19)
C2 0.023(2) 0.017(2) 0.021(2) 0.0028(17) 0.0047(18) 0.0021(17)
C3 0.018(2) 0.019(2) 0.025(2) 0.0013(18) 0.0055(18) 0.0018(17)
C4 0.026(2) 0.022(2) 0.025(2) 0.0033(19) 0.0031(19) -0.0024(19)
C5 0.022(2) 0.035(3) 0.031(3) -0.005(2) 0.012(2) -0.004(2)
C6 0.040(3) 0.028(3) 0.024(3) -0.002(2) 0.013(2) -0.004(2)
C7 0.043(3) 0.021(2) 0.021(2) 0.0002(19) 0.007(2) 0.000(2)
C8 0.027(2) 0.024(2) 0.030(3) 0.001(2) 0.001(2) -0.0014(19)
C9 0.027(2) 0.017(2) 0.020(2) 0.0025(17) 0.0044(18) 0.0024(18)
C10 0.024(2) 0.020(2) 0.022(2) -0.0006(18) 0.0047(18) 0.0032(18)
C11 0.021(2) 0.022(2) 0.029(3) -0.0033(19) 0.0049(19) 0.0001(18)
C12 0.027(3) 0.031(3) 0.029(3) 0.003(2) 0.003(2) -0.001(2)
C13 0.042(3) 0.034(3) 0.035(3) 0.014(2) 0.005(2) 0.007(2)
C14 0.065(4) 0.022(3) 0.046(3) 0.006(2) 0.005(3) 0.004(3)
C15 0.057(4) 0.028(3) 0.039(3) -0.002(2) -0.001(3) -0.005(3)
C16 0.036(3) 0.022(2) 0.027(3) -0.004(2) 0.007(2) -0.001(2)
C17 0.032(3) 0.023(2) 0.028(3) -0.004(2) 0.005(2) -0.001(2)
C18 0.043(3) 0.026(3) 0.038(3) -0.004(2) -0.003(2) -0.006(2)
C19 0.039(3) 0.046(3) 0.032(3) -0.010(2) -0.006(2) -0.003(3)
C20 0.034(3) 0.037(3) 0.028(3) 0.000(2) 0.004(2) 0.004(2)
C21 0.026(2) 0.029(3) 0.025(2) 0.000(2) 0.0050(19) 0.003(2)
C22 0.026(3) 0.029(3) 0.038(3) 0.000(2) 0.009(2) 0.003(2)
C23 0.031(3) 0.041(3) 0.046(3) 0.000(3) 0.014(2) 0.005(2)
C24 0.037(3) 0.048(3) 0.048(3) 0.000(3) 0.026(3) 0.000(3)
C25 0.034(3) 0.037(3) 0.041(3) 0.006(2) 0.014(2) -0.003(2)
C26 0.026(2) 0.029(3) 0.025(2) 0.000(2) 0.0080(19) -0.005(2)
C27 0.029(3) 0.026(2) 0.026(2) -0.001(2) 0.003(2) -0.007(2)
C28 0.032(3) 0.033(3) 0.044(3) 0.008(2) 0.007(2) -0.007(2)
C29 0.044(3) 0.023(3) 0.051(3) 0.007(2) 0.001(3) -0.004(2)
C30 0.037(3) 0.023(2) 0.038(3) -0.005(2) -0.004(2) 0.003(2)
C31 0.028(3) 0.025(2) 0.028(3) -0.006(2) 0.003(2) -0.001(2)
O7 0.031(2) 0.047(2) 0.063(3) -0.002(2) 0.0073(19) -0.0054(18)
N1 0.0206(19) 0.0192(19) 0.0220(19) -0.0019(15) 0.0065(15) -0.0010(15)
N2 0.0191(19) 0.028(2) 0.025(2) 0.0008(16) 0.0042(16) 0.0007(16)
N3 0.0202(19) 0.0219(19) 0.023(2) -0.0015(16) 0.0057(15) -0.0002(15)
N4 0.023(2) 0.025(2) 0.026(2) -0.0011(16) 0.0053(16) -0.0014(16)
N5 0.0217(19) 0.0188(19) 0.024(2) 0.0016(15) 0.0069(16) -0.0015(15)
N6 0.0188(19) 0.023(2) 0.024(2) -0.0074(16) 0.0061(16) 0.0027(15)
N7 0.024(2) 0.0197(19) 0.0214(19) -0.0018(15) 0.0033(15) -0.0026(15)
N8 0.024(2) 0.027(2) 0.023(2) -0.0026(16) 0.0065(16) -0.0056(16)
O1 0.0193(16) 0.0355(19) 0.0248(17) -0.0089(14) 0.0043(13) -0.0008(14)
O2 0.0231(18) 0.053(2) 0.0268(19) -0.0152(17) 0.0021(14) -0.0036(16)
O3 0.052(3) 0.053(3) 0.055(3) 0.000(2) 0.017(2) 0.003(2)
O4 0.036(2) 0.039(2) 0.096(4) 0.000(2) -0.010(2) -0.0035(19)
O5A 0.050(7) 0.045(6) 0.073(7) -0.015(5) 0.016(5) 0.004(5)
O5B 0.25(3) 0.126(13) 0.085(10) -0.027(8) -0.015(11) 0.115(14)
O6 0.139(8) 0.225(11) 0.184(9) 0.072(8) -0.091(7) -0.095(8)
Os1 0.01942(10) 0.01898(10) 0.01898(10) -0.00191(7) 0.00543(7) -0.00151(7)

loop_
_atom_type_symbol
_atom_type_description
_atom_type_scat_dispersion_real
_atom_type_scat_dispersion_imag
_atom_type_scat_source
C C 0.0033 0.0016 'International Tables Vol C Tables 4.2.6.8 and 6.1.1.4'
H H 0.0000 0.0000 'International Tables Vol C Tables 4.2.6.8 and 6.1.1.4'
N N 0.0061 0.0033 'International Tables Vol C Tables 4.2.6.8 and 6.1.1.4'
O O 0.0106 0.0060 'International Tables Vol C Tables 4.2.6.8 and 6.1.1.4'
Os Os -1.2165 7.6030 'International Tables Vol C Tables 4.2.6.8 and 6.1.1.4'

loop_
_geom_angle_atom_site_label_1
_geom_angle_atom_site_label_2
_geom_angle_atom_site_label_3
_geom_angle
N1 C1 N2 114.0(4)
N1 C1 H1 119(3)
N2 C1 H1 127(3)
N2 C2 C10 109.4(4)
N2 C2 C3 121.2(4)
C10 C2 C3 129.3(4)
N4 C3 N3 112.6(4)
N4 C3 C2 125.0(4)
N3 C3 C2 122.3(4)
N4 C4 C5 129.4(4)
N4 C4 C9 109.9(4)
C5 C4 C9 120.7(4)
C6 C5 C4 116.7(4)
C6 C5 H5 121.7
C4 C5 H5 121.7
C5 C6 C7 122.4(4)
C5 C6 H6 118.8
C7 C6 H6 118.8
C8 C7 C6 121.5(5)
C8 C7 H7 119.3
C6 C7 H7 119.3
C7 C8 C9 116.4(4)
C7 C8 H8 121.8
C9 C8 H8 121.8
N3 C9 C8 132.6(4)
N3 C9 C4 105.1(4)
C8 C9 C4 122.3(4)
N1 C10 C2 106.3(4)
N1 C10 C11 116.1(4)
C2 C10 C11 137.6(4)
O2 C11 O1 122.6(4)
O2 C11 C10 122.7(4)
O1 C11 C10 114.7(4)
N5 C12 C13 122.0(5)
N5 C12 H12 119.0
C13 C12 H12 119.0
C14 C13 C12 120.1(5)
C14 C13 H13 119.9
C12 C13 H13 119.9
C15 C14 C13 118.4(5)
C15 C14 H14 120.8
C13 C14 H14 120.8
C14 C15 C16 120.3(5)
C14 C15 H15 119.9
C16 C15 H15 119.9
N5 C16 C15 121.4(5)
N5 C16 C17 114.1(4)
C15 C16 C17 124.5(5)
N6 C17 C18 120.8(5)
N6 C17 C16 114.2(4)
C18 C17 C16 125.0(4)
C19 C18 C17 120.5(5)
C19 C18 H18 119.7
C17 C18 H18 119.7
C18 C19 C20 118.4(5)
C18 C19 H19 120.8
C20 C19 H19 120.8
C21 C20 C19 119.2(5)
C21 C20 H20 120.4
C19 C20 H20 120.4
N6 C21 C20 123.1(5)
N6 C21 H21 118.4
C20 C21 H21 118.4
N8 C22 C23 122.5(5)
N8 C22 H22 118.7
C23 C22 H22 118.7
C24 C23 C22 119.5(5)
C24 C23 H23 120.3
C22 C23 H23 120.3
C25 C24 C23 118.5(5)
C25 C24 H24 120.7
C23 C24 H24 120.7
C24 C25 C26 120.3(5)
C24 C25 H25 119.8
C26 C25 H25 119.8
N8 C26 C25 120.9(5)
N8 C26 C27 114.6(4)
C25 C26 C27 124.4(5)
N7 C27 C28 121.4(5)
N7 C27 C26 113.8(4)
C28 C27 C26 124.7(5)
C29 C28 C27 119.7(5)
C29 C28 H28 120.1
C27 C28 H28 120.1
C30 C29 C28 118.5(5)
C30 C29 H29 120.7
C28 C29 H29 120.7
C29 C30 C31 120.0(5)
C29 C30 H30 120.0
C31 C30 H30 120.0
N7 C31 C30 122.6(5)
N7 C31 H31 118.7
C30 C31 H31 118.7
C1 N1 C10 105.6(4)
C1 N1 Os1 140.0(3)
C10 N1 Os1 114.4(3)
C1 N2 C2 104.8(4)
C3 N3 C9 107.6(4)
C3 N3 H3 126.2
C9 N3 H3 126.2
C3 N4 C4 104.8(4)
C12 N5 C16 117.9(4)
C12 N5 Os1 125.8(3)
C16 N5 Os1 116.2(3)
C21 N6 C17 117.9(4)
C21 N6 Os1 125.4(3)
C17 N6 Os1 116.7(3)
C31 N7 C27 117.8(4)
C31 N7 Os1 126.0(3)
C27 N7 Os1 116.3(3)
C22 N8 C26 118.1(4)
C22 N8 Os1 126.1(3)
C26 N8 Os1 115.7(3)
C11 O1 Os1 117.1(3)
N6 Os1 N5 78.64(15)
N6 Os1 N8 89.21(15)
N5 Os1 N8 96.11(15)
N6 Os1 N7 97.65(15)
N5 Os1 N7 173.55(14)
N8 Os1 N7 78.47(15)
N6 Os1 N1 95.92(15)
N5 Os1 N1 89.13(14)
N8 Os1 N1 173.31(15)
N7 Os1 N1 96.55(14)
N6 Os1 O1 171.69(14)
N5 Os1 O1 96.02(14)
N8 Os1 O1 97.75(14)
N7 Os1 O1 88.23(14)
N1 Os1 O1 77.49(13)

loop_
_geom_bond_atom_site_label_1
_geom_bond_atom_site_label_2
_geom_bond_distance
C1 N1 1.328(6)
C1 N2 1.342(6)
C1 H1 0.97(5)
C2 N2 1.351(6)
C2 C10 1.402(6)
C2 C3 1.457(6)
C3 N4 1.324(6)
C3 N3 1.354(6)
C4 N4 1.392(6)
C4 C5 1.398(6)
C4 C9 1.397(7)
C5 C6 1.386(7)
C5 H5 0.9500
C6 C7 1.390(7)
C6 H6 0.9500
C7 C8 1.388(7)
C7 H7 0.9500
C8 C9 1.396(7)
C8 H8 0.9500
C9 N3 1.380(6)
C10 N1 1.384(6)
C10 C11 1.467(6)
C11 O2 1.248(6)
C11 O1 1.291(6)
C12 N5 1.358(6)
C12 C13 1.384(7)
C12 H12 0.9500
C13 C14 1.377(8)
C13 H13 0.9500
C14 C15 1.373(8)
C14 H14 0.9500
C15 C16 1.391(7)
C15 H15 0.9500
C16 N5 1.364(6)
C16 C17 1.455(7)
C17 N6 1.372(6)
C17 C18 1.394(7)
C18 C19 1.373(8)
C18 H18 0.9500
C19 C20 1.388(8)
C19 H19 0.9500
C20 C21 1.382(7)
C20 H20 0.9500
C21 N6 1.344(6)
C21 H21 0.9500
C22 N8 1.347(6)
C22 C23 1.378(7)
C22 H22 0.9500
C23 C24 1.385(8)
C23 H23 0.9500
C24 C25 1.373(8)
C24 H24 0.9500
C25 C26 1.387(7)
C25 H25 0.9500
C26 N8 1.370(6)
C26 C27 1.462(7)
C27 N7 1.375(6)
C27 C28 1.392(7)
C28 C29 1.389(8)
C28 H28 0.9500
C29 C30 1.381(8)
C29 H29 0.9500
C30 C31 1.378(7)
C30 H30 0.9500
C31 N7 1.357(6)
C31 H31 0.9500
N1 Os1 2.064(4)
N3 H3 0.8800
N5 Os1 2.045(4)
N6 Os1 2.021(4)
N7 Os1 2.046(4)
N8 Os1 2.048(4)
O1 Os1 2.117(3)

loop_
_geom_torsion_atom_site_label_1
_geom_torsion_atom_site_label_2
_geom_torsion_atom_site_label_3
_geom_torsion_atom_site_label_4
_geom_torsion
N2 C2 C3 N4 2.0(7)
C10 C2 C3 N4 179.7(5)
N2 C2 C3 N3 -177.3(4)
C10 C2 C3 N3 0.4(7)
N4 C4 C5 C6 -178.4(5)
C9 C4 C5 C6 0.8(7)
C4 C5 C6 C7 -1.8(7)
C5 C6 C7 C8 1.7(8)
C6 C7 C8 C9 -0.5(7)
C7 C8 C9 N3 178.1(5)
C7 C8 C9 C4 -0.4(7)
N4 C4 C9 N3 0.7(5)
C5 C4 C9 N3 -178.6(4)
N4 C4 C9 C8 179.6(4)
C5 C4 C9 C8 0.2(7)
N2 C2 C10 N1 0.4(5)
C3 C2 C10 N1 -177.5(4)
N2 C2 C10 C11 -175.6(5)
C3 C2 C10 C11 6.5(9)
N1 C10 C11 O2 -177.1(4)
C2 C10 C11 O2 -1.4(9)
N1 C10 C11 O1 1.9(6)
C2 C10 C11 O1 177.7(5)
N5 C12 C13 C14 -0.7(8)
C12 C13 C14 C15 -0.8(9)
C13 C14 C15 C16 0.8(9)
C14 C15 C16 N5 0.5(9)
C14 C15 C16 C17 178.3(5)
N5 C16 C17 N6 4.8(6)
C15 C16 C17 N6 -173.1(5)
N5 C16 C17 C18 -175.4(5)
C15 C16 C17 C18 6.7(8)
N6 C17 C18 C19 0.3(8)
C16 C17 C18 C19 -179.5(5)
C17 C18 C19 C20 1.0(8)
C18 C19 C20 C21 -1.5(8)
C19 C20 C21 N6 0.7(8)
N8 C22 C23 C24 -1.8(9)
C22 C23 C24 C25 3.1(9)
C23 C24 C25 C26 -0.7(9)
C24 C25 C26 N8 -3.2(8)
C24 C25 C26 C27 174.6(5)
N8 C26 C27 N7 -4.1(6)
C25 C26 C27 N7 178.0(5)
N8 C26 C27 C28 173.2(5)
C25 C26 C27 C28 -4.7(8)
N7 C27 C28 C29 2.4(8)
C26 C27 C28 C29 -174.7(5)
C27 C28 C29 C30 -0.3(8)
C28 C29 C30 C31 -1.4(8)
C29 C30 C31 N7 1.1(8)
N2 C1 N1 C10 1.3(5)
N2 C1 N1 Os1 -178.9(3)
C2 C10 N1 C1 -1.0(5)
C11 C10 N1 C1 176.1(4)
C2 C10 N1 Os1 179.2(3)
C11 C10 N1 Os1 -3.8(5)
N1 C1 N2 C2 -1.0(5)
C10 C2 N2 C1 0.3(5)
C3 C2 N2 C1 178.4(4)
N4 C3 N3 C9 -0.6(5)
C2 C3 N3 C9 178.8(4)
C8 C9 N3 C3 -178.8(5)
C4 C9 N3 C3 -0.1(5)
N3 C3 N4 C4 1.0(5)
C2 C3 N4 C4 -178.4(4)
C5 C4 N4 C3 178.2(5)
C9 C4 N4 C3 -1.1(5)
C13 C12 N5 C16 2.0(7)
C13 C12 N5 Os1 -173.9(4)
C15 C16 N5 C12 -1.9(7)
C17 C16 N5 C12 -179.9(4)
C15 C16 N5 Os1 174.4(4)
C17 C16 N5 Os1 -3.6(5)
C20 C21 N6 C17 0.6(7)
C20 C21 N6 Os1 -176.6(4)
C18 C17 N6 C21 -1.1(7)
C16 C17 N6 C21 178.8(4)
C18 C17 N6 Os1 176.3(4)
C16 C17 N6 Os1 -3.8(5)
C30 C31 N7 C27 1.0(7)
C30 C31 N7 Os1 180.0(4)
C28 C27 N7 C31 -2.7(7)
C26 C27 N7 C31 174.7(4)
C28 C27 N7 Os1 178.2(4)
C26 C27 N7 Os1 -4.4(5)
C23 C22 N8 C26 -2.0(8)
C23 C22 N8 Os1 173.3(4)
C25 C26 N8 C22 4.5(7)
C27 C26 N8 C22 -173.5(4)
C25 C26 N8 Os1 -171.3(4)
C27 C26 N8 Os1 10.7(5)
O2 C11 O1 Os1 180.0(4)
C10 C11 O1 Os1 0.9(5)
C21 N6 Os1 N5 178.7(4)
C17 N6 Os1 N5 1.5(3)
C21 N6 Os1 N8 -84.9(4)
C17 N6 Os1 N8 97.9(3)
C21 N6 Os1 N7 -6.7(4)
C17 N6 Os1 N7 176.1(3)
C21 N6 Os1 N1 90.8(4)
C17 N6 Os1 N1 -86.4(3)
C21 N6 Os1 O1 128.1(9)
C17 N6 Os1 O1 -49.1(11)
C12 N5 Os1 N6 177.2(4)
C16 N5 Os1 N6 1.3(3)
C12 N5 Os1 N8 89.3(4)
C16 N5 Os1 N8 -86.7(3)
C12 N5 Os1 N7 121.8(13)
C16 N5 Os1 N7 -54.1(14)
C12 N5 Os1 N1 -86.5(4)
C16 N5 Os1 N1 97.5(3)
C12 N5 Os1 O1 -9.2(4)
C16 N5 Os1 O1 174.8(3)
C22 N8 Os1 N6 -87.5(4)
C26 N8 Os1 N6 87.9(3)
C22 N8 Os1 N5 -9.0(4)
C26 N8 Os1 N5 166.4(3)
C22 N8 Os1 N7 174.5(4)
C26 N8 Os1 N7 -10.1(3)
C22 N8 Os1 N1 132.3(12)
C26 N8 Os1 N1 -52.3(14)
C22 N8 Os1 O1 87.9(4)
C26 N8 Os1 O1 -96.6(3)
C31 N7 Os1 N6 101.1(4)
C27 N7 Os1 N6 -79.8(3)
C31 N7 Os1 N5 155.7(12)
C27 N7 Os1 N5 -25.3(15)
C31 N7 Os1 N8 -171.2(4)
C27 N7 Os1 N8 7.8(3)
C31 N7 Os1 N1 4.2(4)
C27 N7 Os1 N1 -176.7(3)
C31 N7 Os1 O1 -73.0(4)
C27 N7 Os1 O1 106.1(3)
C1 N1 Os1 N6 -1.8(5)
C10 N1 Os1 N6 178.0(3)
C1 N1 Os1 N5 -80.2(5)
C10 N1 Os1 N5 99.6(3)
C1 N1 Os1 N8 138.2(12)
C10 N1 Os1 N8 -42.0(14)
C1 N1 Os1 N7 96.7(5)
C10 N1 Os1 N7 -83.5(3)
C1 N1 Os1 O1 -176.6(5)
C10 N1 Os1 O1 3.2(3)
C11 O1 Os1 N6 -40.4(11)
C11 O1 Os1 N5 -90.0(3)
C11 O1 Os1 N8 172.9(3)
C11 O1 Os1 N7 94.8(3)
C11 O1 Os1 N1 -2.3(3)
